data_1100014
loop_
_publ_author_name
'G\"uven, N.'
'Burnham, C. W.'

_publ_section_title 'The Crystal Structure of 3T Muscovite'
_journal_name_full 'Carnegie Institution of Washington: Yearbook'
_journal_page_first 290
_journal_page_last 293
_journal_volume 65
_journal_year 1966
_chemical_formula_analytical
;
(K.90 Na.06 Ca.01 Ba.01) Al (Al.83 Fe.08 Mg.09 Ti.01) Si2 (Si.555
Al.445)2 O10 (O H)1.98 F.03
;
_chemical_formula_structural 'K (Al3 Si3 O10) (O H)2'
_chemical_formula_sum 'Al3 H2 K O12 Si3'
_chemical_name_mineral 'Muscovite 3T'
_chemical_name_systematic 'Potassium alumosilicate hydroxide *'
_space_group_IT_number 151
_symmetry_cell_setting trigonal
_symmetry_space_group_name_Hall 'P 31 2 (0 0 4)'
_symmetry_space_group_name_H-M 'P 31 1 2'
_cell_angle_alpha 90
_cell_angle_beta 90
_cell_angle_gamma 120
_cell_formula_units_Z 3
_cell_length_a 5.1963(4)
_cell_length_b 5.1963(4)
_cell_length_c 29.97049(160)
_cell_volume 700.840(13)
_database_code_amcsd 0018221
_exptl_crystal_density_meas 2.82
_refine_ls_R_factor_all 0.073
_cod_original_formula_sum 'H2 Al3 K O12 Si3'
_cod_database_code 1100014

loop_
_space_group_symop_id
_space_group_symop_operation_xyz
1 x,y,z
2 -y,x-y,1/3+z
3 y-x,-x,2/3+z
4 x,x-y,-z
5 -y,-x,2/3-z
6 y-x,y,1/3-z

loop_
_atom_site_label
_atom_site_type_symbol
_atom_site_symmetry_multiplicity
_atom_site_Wyckoff_symbol
_atom_site_fract_x
_atom_site_fract_y
_atom_site_fract_z
_atom_site_occupancy
_atom_site_attached_hydrogens
_atom_site_calc_flag
K1 K1+ 3 b 0.133(1) -0.133(1) 0.8333 1. 0 d
Al1 Al3+ 3 a -0.230(1) 0.230(1) 0.3333 1. 0 d
Al2 Al3+ 3 a 0.101(1) -0.101(1) 0.3333 1. 0 d
Al3 Al3+ 6 c 0.794(2) 0.204(2) -0.0897(2) 0.5 0 d
Si1 Si4+ 6 c 0.794(2) 0.204(2) -0.0897(2) 0.5 0 d
Si2 Si4+ 6 c 0.467(2) 0.548(2) -0.0897(2) 1. 0 d
O1 O2- 6 c 0.745(4) 0.167(3) -0.0366(4) 1. 0 d
O2 O2- 6 c 0.523(3) 0.575(4) -0.0358(4) 1. 0 d
O3 O2- 6 c 0.671(4) 0.859(5) -0.1106(3) 1. 0 d
O4 O2- 6 c 0.139(5) 0.458(4) -0.1070(3) 1. 0 d
O5 O2- 6 c 0.574(4) 0.315(5) -0.1101(3) 1. 0 d
O6 O2- 6 c 0.128(4) -0.067(6) -0.0345(3) 1. 1 d
H1 H1+ 6 c -1. -1. -1. 1. 0 dum

loop_
_atom_type_symbol
_atom_type_oxidation_number
K1+ 1.000
Al3+ 3.000
Si4+ 4.000
O2- -2.000
H1+ 1.000

loop_
_cod_related_entry_id
_cod_related_entry_database
_cod_related_entry_code
1 AMCSD 0018221
